data_1514534
loop_
_publ_author_name
'Frazier, Charles P.'
'Sandoval, David'
'Palmer, Leoni I.'
'Read de Alaniz, Javier'

_publ_section_title
;
 Electrophilic \a-oxygenation reaction of \b-ketoesters using
 N-hydroxycarbamates: control of the ambident reactivity of nitrosoformate
 intermediates
;
_journal_issue 10
_journal_name_full 'Chemical Science'
_journal_page_first 3857
_journal_paper_doi 10.1039/c3sc51658j
_journal_volume 4
_journal_year 2013
_chemical_formula_sum 'C16 H25 N O6'
_chemical_formula_weight 327.37
_chemical_name_systematic
;
?
;
_space_group_IT_number 14
_symmetry_cell_setting monoclinic
_symmetry_space_group_name_Hall '-P 2ybc'
_symmetry_space_group_name_H-M 'P 1 21/c 1'
_atom_sites_solution_hydrogens geom
_atom_sites_solution_primary direct
_atom_sites_solution_secondary difmap
_audit_creation_method SHELXL-97
_cell_angle_alpha 90.00
_cell_angle_beta 92.813(2)
_cell_angle_gamma 90.00
_cell_formula_units_Z 4
_cell_length_a 9.8524(4)
_cell_length_b 15.9675(5)
_cell_length_c 10.5673(3)
_cell_measurement_temperature 100(2)
_cell_volume 1660.43(10)
_computing_structure_refinement 'SHELXL-97 (Sheldrick, 2008)'
_computing_structure_solution 'SHELXS-97 (Sheldrick, 2008)'
_diffrn_ambient_temperature 100(2)
_diffrn_measured_fraction_theta_full 0.998
_diffrn_measured_fraction_theta_max 0.998
_diffrn_measurement_device_type 'Bruker Kappa Apex'
_diffrn_measurement_method 'omega scan'
_diffrn_radiation_monochromator graphite
_diffrn_radiation_source 'fine-focus sealed tube'
_diffrn_radiation_type MoK\a
_diffrn_radiation_wavelength 0.71073
_diffrn_reflns_av_R_equivalents 0.0138
_diffrn_reflns_av_sigmaI/netI 0.0118
_diffrn_reflns_limit_h_max 11
_diffrn_reflns_limit_h_min -12
_diffrn_reflns_limit_k_max 20
_diffrn_reflns_limit_k_min -20
_diffrn_reflns_limit_l_max 13
_diffrn_reflns_limit_l_min -12
_diffrn_reflns_number 13745
_diffrn_reflns_theta_full 27.17
_diffrn_reflns_theta_max 27.17
_diffrn_reflns_theta_min 2.07
_exptl_absorpt_coefficient_mu 0.100
_exptl_absorpt_correction_T_max 0.7455
_exptl_absorpt_correction_T_min 0.7066
_exptl_absorpt_correction_type multi-scan
_exptl_absorpt_process_details sadabs
_exptl_crystal_colour colorless
_exptl_crystal_density_diffrn 1.310
_exptl_crystal_density_method 'not measured'
_exptl_crystal_description block
_exptl_crystal_F_000 704
_exptl_crystal_size_max 0.25
_exptl_crystal_size_mid 0.20
_exptl_crystal_size_min 0.10
_refine_diff_density_max 0.406
_refine_diff_density_min -0.226
_refine_diff_density_rms 0.040
_refine_ls_extinction_method none
_refine_ls_goodness_of_fit_ref 0.990
_refine_ls_hydrogen_treatment constr
_refine_ls_matrix_type full
_refine_ls_number_parameters 212
_refine_ls_number_reflns 3678
_refine_ls_number_restraints 0
_refine_ls_restrained_S_all 0.990
_refine_ls_R_factor_all 0.0351
_refine_ls_R_factor_gt 0.0316
_refine_ls_shift/su_max 0.001
_refine_ls_shift/su_mean 0.000
_refine_ls_structure_factor_coef Fsqd
_refine_ls_weighting_details 'calc w=1/[\s^2^(Fo^2^)+(0.0304P)^2^+0.8586P] where P=(Fo^2^+2Fc^2^)/3'
_refine_ls_weighting_scheme calc
_refine_ls_wR_factor_gt 0.0733
_refine_ls_wR_factor_ref 0.0759
_reflns_number_gt 3345
_reflns_number_total 3678
_reflns_threshold_expression >2sigma(I)
_cod_data_source_file c3sc51658j.txt
_cod_data_source_block l10192012_0m
_cod_original_sg_symbol_H-M P2(1)/c
_cod_database_code 1514534

loop_
_symmetry_equiv_pos_as_xyz
'x, y, z'
'-x, y+1/2, -z+1/2'
'-x, -y, -z'
'x, -y-1/2, z-1/2'

loop_
_atom_site_label
_atom_site_type_symbol
_atom_site_fract_x
_atom_site_fract_y
_atom_site_fract_z
_atom_site_U_iso_or_equiv
_atom_site_adp_type
_atom_site_occupancy
_atom_site_symmetry_multiplicity
_atom_site_calc_flag
_atom_site_refinement_flags
C1 C 0.67073(11) 0.04772(7) 0.75125(10) 0.0196(2) Uani 1 1 d .
H1A H 0.7602 0.0281 0.7834 0.029 Uiso 1 1 calc R
H1B H 0.5999 0.0211 0.7992 0.029 Uiso 1 1 calc R
H1C H 0.6654 0.1087 0.7610 0.029 Uiso 1 1 calc R
C2 C 0.65046(10) 0.02522(6) 0.61340(9) 0.0164(2) Uani 1 1 d .
H2A H 0.6551 -0.0363 0.6022 0.020 Uiso 1 1 calc R
H2B H 0.5606 0.0450 0.5796 0.020 Uiso 1 1 calc R
C3 C 0.74196(10) 0.06945(6) 0.42208(9) 0.01329(19) Uani 1 1 d .
C4 C 0.86502(9) 0.10838(6) 0.36135(8) 0.01090(18) Uani 1 1 d .
C5 C 0.96063(10) 0.03865(6) 0.32008(9) 0.01309(19) Uani 1 1 d .
H5A H 1.0508 0.0632 0.3053 0.016 Uiso 1 1 calc R
H5B H 0.9727 -0.0027 0.3896 0.016 Uiso 1 1 calc R
C6 C 0.90812(11) -0.00638(6) 0.20015(9) 0.0167(2) Uani 1 1 d .
H6A H 0.9770 -0.0473 0.1742 0.020 Uiso 1 1 calc R
H6B H 0.8243 -0.0376 0.2179 0.020 Uiso 1 1 calc R
C7 C 0.87778(11) 0.05544(7) 0.09248(9) 0.0179(2) Uani 1 1 d .
H7A H 0.8447 0.0246 0.0157 0.022 Uiso 1 1 calc R
H7B H 0.9622 0.0853 0.0725 0.022 Uiso 1 1 calc R
C8 C 0.77052(10) 0.11879(6) 0.12952(9) 0.0161(2) Uani 1 1 d .
H8A H 0.7547 0.1600 0.0604 0.019 Uiso 1 1 calc R
H8B H 0.6838 0.0896 0.1428 0.019 Uiso 1 1 calc R
C9 C 0.81773(9) 0.16342(6) 0.24937(9) 0.01237(18) Uani 1 1 d .
C10 C 0.87660(10) 0.24796(6) 0.24275(9) 0.01459(19) Uani 1 1 d .
H10 H 0.8820 0.2721 0.1558 0.018 Uiso 1 1 calc R
C11 C 0.98425(10) 0.27677(6) 0.33897(9) 0.01502(19) Uani 1 1 d .
H11A H 1.0585 0.3051 0.2958 0.018 Uiso 1 1 calc R
H11B H 0.9449 0.3172 0.3981 0.018 Uiso 1 1 calc R
C12 C 1.14617(10) 0.20979(6) 0.49771(9) 0.01458(19) Uani 1 1 d .
C13 C 1.35549(10) 0.29146(7) 0.53564(10) 0.0171(2) Uani 1 1 d .
C14 C 1.44998(12) 0.21661(8) 0.53462(12) 0.0269(2) Uani 1 1 d .
H14A H 1.4085 0.1694 0.5776 0.040 Uiso 1 1 calc R
H14B H 1.5367 0.2310 0.5788 0.040 Uiso 1 1 calc R
H14C H 1.4659 0.2011 0.4469 0.040 Uiso 1 1 calc R
C15 C 1.32520(12) 0.31839(8) 0.66914(10) 0.0251(2) Uani 1 1 d .
H15A H 1.2555 0.3622 0.6653 0.038 Uiso 1 1 calc R
H15B H 1.4083 0.3401 0.7121 0.038 Uiso 1 1 calc R
H15C H 1.2922 0.2702 0.7161 0.038 Uiso 1 1 calc R
C16 C 1.40980(12) 0.36401(8) 0.46033(11) 0.0260(2) Uani 1 1 d .
H16A H 1.4213 0.3462 0.3728 0.039 Uiso 1 1 calc R
H16B H 1.4977 0.3819 0.4986 0.039 Uiso 1 1 calc R
H16C H 1.3455 0.4108 0.4610 0.039 Uiso 1 1 calc R
N2 N 1.03762(8) 0.20409(5) 0.40897(8) 0.01348(17) Uani 1 1 d .
O1 O 0.75888(7) 0.06613(5) 0.54741(6) 0.01508(15) Uani 1 1 d .
O2 O 0.64478(8) 0.04283(5) 0.36152(7) 0.02471(18) Uani 1 1 d .
O3 O 0.92924(7) 0.15891(4) 0.46013(6) 0.01326(15) Uani 1 1 d .
O4 O 0.74006(7) 0.23497(4) 0.28611(7) 0.01766(16) Uani 1 1 d .
O5 O 1.16461(8) 0.16289(5) 0.58616(7) 0.02052(17) Uani 1 1 d .
O6 O 1.22602(7) 0.27299(5) 0.46355(7) 0.01716(16) Uani 1 1 d .

loop_
_atom_site_aniso_label
_atom_site_aniso_U_11
_atom_site_aniso_U_22
_atom_site_aniso_U_33
_atom_site_aniso_U_23
_atom_site_aniso_U_13
_atom_site_aniso_U_12
C1 0.0220(5) 0.0210(5) 0.0163(5) 0.0009(4) 0.0064(4) -0.0030(4)
C2 0.0153(5) 0.0180(5) 0.0162(5) 0.0024(4) 0.0049(4) -0.0056(4)
C3 0.0136(4) 0.0129(4) 0.0136(4) 0.0003(3) 0.0022(3) -0.0010(3)
C4 0.0114(4) 0.0113(4) 0.0099(4) -0.0009(3) -0.0001(3) -0.0021(3)
C5 0.0139(4) 0.0122(4) 0.0132(4) 0.0005(3) 0.0003(3) 0.0013(3)
C6 0.0225(5) 0.0126(4) 0.0150(5) -0.0022(4) 0.0019(4) -0.0001(4)
C7 0.0244(5) 0.0186(5) 0.0107(4) -0.0022(4) 0.0007(4) -0.0011(4)
C8 0.0163(5) 0.0191(5) 0.0128(4) 0.0026(4) -0.0025(4) -0.0014(4)
C9 0.0108(4) 0.0132(4) 0.0131(4) 0.0013(3) 0.0012(3) 0.0019(3)
C10 0.0141(4) 0.0131(5) 0.0168(5) 0.0026(4) 0.0028(4) 0.0018(4)
C11 0.0182(5) 0.0107(4) 0.0164(4) 0.0005(4) 0.0032(4) -0.0021(4)
C12 0.0162(5) 0.0149(5) 0.0128(4) -0.0026(4) 0.0025(4) -0.0041(4)
C13 0.0143(5) 0.0202(5) 0.0164(5) 0.0000(4) -0.0030(4) -0.0068(4)
C14 0.0197(5) 0.0264(6) 0.0342(6) -0.0020(5) -0.0017(5) 0.0001(4)
C15 0.0294(6) 0.0268(6) 0.0190(5) -0.0048(4) -0.0001(4) -0.0089(5)
C16 0.0208(5) 0.0305(6) 0.0261(6) 0.0086(5) -0.0053(4) -0.0139(5)
N2 0.0141(4) 0.0136(4) 0.0129(4) 0.0021(3) 0.0016(3) -0.0064(3)
O1 0.0132(3) 0.0197(4) 0.0126(3) 0.0028(3) 0.0024(3) -0.0050(3)
O2 0.0189(4) 0.0384(5) 0.0168(4) -0.0002(3) 0.0003(3) -0.0145(3)
O3 0.0146(3) 0.0154(3) 0.0101(3) -0.0012(3) 0.0031(2) -0.0076(3)
O4 0.0136(3) 0.0145(3) 0.0253(4) 0.0012(3) 0.0047(3) 0.0036(3)
O5 0.0227(4) 0.0218(4) 0.0167(3) 0.0050(3) -0.0027(3) -0.0075(3)
O6 0.0155(3) 0.0197(4) 0.0160(3) 0.0026(3) -0.0019(3) -0.0083(3)

loop_
_atom_type_symbol
_atom_type_description
_atom_type_scat_dispersion_real
_atom_type_scat_dispersion_imag
_atom_type_scat_source
C C 0.0033 0.0016 'International Tables Vol C Tables 4.2.6.8 and 6.1.1.4'
H H 0.0000 0.0000 'International Tables Vol C Tables 4.2.6.8 and 6.1.1.4'
N N 0.0061 0.0033 'International Tables Vol C Tables 4.2.6.8 and 6.1.1.4'
O O 0.0106 0.0060 'International Tables Vol C Tables 4.2.6.8 and 6.1.1.4'

loop_
_geom_angle_atom_site_label_1
_geom_angle_atom_site_label_2
_geom_angle_atom_site_label_3
_geom_angle
C2 C1 H1A 109.5
C2 C1 H1B 109.5
H1A C1 H1B 109.5
C2 C1 H1C 109.5
H1A C1 H1C 109.5
H1B C1 H1C 109.5
O1 C2 C1 106.89(8)
O1 C2 H2A 110.3
C1 C2 H2A 110.3
O1 C2 H2B 110.3
C1 C2 H2B 110.3
H2A C2 H2B 108.6
O2 C3 O1 125.05(9)
O2 C3 C4 123.13(9)
O1 C3 C4 111.78(8)
O3 C4 C3 104.62(7)
O3 C4 C9 110.20(7)
C3 C4 C9 109.90(7)
O3 C4 C5 110.98(7)
C3 C4 C5 109.51(8)
C9 C4 C5 111.41(7)
C6 C5 C4 112.96(8)
C6 C5 H5A 109.0
C4 C5 H5A 109.0
C6 C5 H5B 109.0
C4 C5 H5B 109.0
H5A C5 H5B 107.8
C7 C6 C5 111.16(8)
C7 C6 H6A 109.4
C5 C6 H6A 109.4
C7 C6 H6B 109.4
C5 C6 H6B 109.4
H6A C6 H6B 108.0
C6 C7 C8 110.50(8)
C6 C7 H7A 109.6
C8 C7 H7A 109.6
C6 C7 H7B 109.6
C8 C7 H7B 109.6
H7A C7 H7B 108.1
C9 C8 C7 109.85(8)
C9 C8 H8A 109.7
C7 C8 H8A 109.7
C9 C8 H8B 109.7
C7 C8 H8B 109.7
H8A C8 H8B 108.2
O4 C9 C10 60.05(6)
O4 C9 C8 117.13(8)
C10 C9 C8 119.99(8)
O4 C9 C4 113.18(7)
C10 C9 C4 117.27(8)
C8 C9 C4 116.66(8)
O4 C10 C9 58.84(6)
O4 C10 C11 117.52(8)
C9 C10 C11 120.96(8)
O4 C10 H10 115.8
C9 C10 H10 115.8
C11 C10 H10 115.8
N2 C11 C10 108.88(8)
N2 C11 H11A 109.9
C10 C11 H11A 109.9
N2 C11 H11B 109.9
C10 C11 H11B 109.9
H11A C11 H11B 108.3
O5 C12 O6 127.53(9)
O5 C12 N2 124.36(9)
O6 C12 N2 108.06(8)
O6 C13 C14 110.66(8)
O6 C13 C16 101.48(8)
C14 C13 C16 111.46(9)
O6 C13 C15 109.29(8)
C14 C13 C15 112.26(9)
C16 C13 C15 111.19(9)
C13 C14 H14A 109.5
C13 C14 H14B 109.5
H14A C14 H14B 109.5
C13 C14 H14C 109.5
H14A C14 H14C 109.5
H14B C14 H14C 109.5
C13 C15 H15A 109.5
C13 C15 H15B 109.5
H15A C15 H15B 109.5
C13 C15 H15C 109.5
H15A C15 H15C 109.5
H15B C15 H15C 109.5
C13 C16 H16A 109.5
C13 C16 H16B 109.5
H16A C16 H16B 109.5
C13 C16 H16C 109.5
H16A C16 H16C 109.5
H16B C16 H16C 109.5
C12 N2 O3 110.18(7)
C12 N2 C11 122.38(8)
O3 N2 C11 109.78(7)
C3 O1 C2 115.83(7)
N2 O3 C4 108.72(6)
C9 O4 C10 61.11(6)
C12 O6 C13 120.86(8)

loop_
_geom_bond_atom_site_label_1
_geom_bond_atom_site_label_2
_geom_bond_distance
C1 C2 1.5042(14)
C1 H1A 0.9800
C1 H1B 0.9800
C1 H1C 0.9800
C2 O1 1.4584(11)
C2 H2A 0.9900
C2 H2B 0.9900
C3 O2 1.2029(12)
C3 O1 1.3278(12)
C3 C4 1.5311(12)
C4 O3 1.4408(11)
C4 C9 1.5282(13)
C4 C5 1.5355(13)
C5 C6 1.5252(13)
C5 H5A 0.9900
C5 H5B 0.9900
C6 C7 1.5247(14)
C6 H6A 0.9900
C6 H6B 0.9900
C7 C8 1.5278(14)
C7 H7A 0.9900
C7 H7B 0.9900
C8 C9 1.5067(13)
C8 H8A 0.9900
C8 H8B 0.9900
C9 O4 1.4390(11)
C9 C10 1.4723(13)
C10 O4 1.4571(11)
C10 C11 1.5048(14)
C10 H10 1.0000
C11 N2 1.4602(12)
C11 H11A 0.9900
C11 H11B 0.9900
C12 O5 1.2044(12)
C12 O6 1.3398(12)
C12 N2 1.3904(13)
C13 O6 1.4829(11)
C13 C14 1.5154(15)
C13 C16 1.5177(14)
C13 C15 1.5184(14)
C14 H14A 0.9800
C14 H14B 0.9800
C14 H14C 0.9800
C15 H15A 0.9800
C15 H15B 0.9800
C15 H15C 0.9800
C16 H16A 0.9800
C16 H16B 0.9800
C16 H16C 0.9800
N2 O3 1.4176(10)

loop_
_geom_torsion_atom_site_label_1
_geom_torsion_atom_site_label_2
_geom_torsion_atom_site_label_3
_geom_torsion_atom_site_label_4
_geom_torsion
O2 C3 C4 O3 158.74(10)
O1 C3 C4 O3 -23.66(10)
O2 C3 C4 C9 40.45(13)
O1 C3 C4 C9 -141.96(8)
O2 C3 C4 C5 -82.24(12)
O1 C3 C4 C5 95.35(9)
O3 C4 C5 C6 -169.46(7)
C3 C4 C5 C6 75.54(10)
C9 C4 C5 C6 -46.25(10)
C4 C5 C6 C7 54.49(11)
C5 C6 C7 C8 -59.70(11)
C6 C7 C8 C9 56.90(11)
C7 C8 C9 O4 169.73(8)
C7 C8 C9 C10 100.33(10)
C7 C8 C9 C4 -51.50(11)
O3 C4 C9 O4 -49.92(10)
C3 C4 C9 O4 64.86(10)
C5 C4 C9 O4 -173.57(7)
O3 C4 C9 C10 17.11(11)
C3 C4 C9 C10 131.89(8)
C5 C4 C9 C10 -106.54(9)
O3 C4 C9 C8 169.73(7)
C3 C4 C9 C8 -75.49(10)
C5 C4 C9 C8 46.08(11)
C8 C9 C10 O4 105.97(9)
C4 C9 C10 O4 -102.36(9)
O4 C9 C10 C11 105.48(10)
C8 C9 C10 C11 -148.55(9)
C4 C9 C10 C11 3.12(13)
O4 C10 C11 N2 82.68(10)
C9 C10 C11 N2 14.26(12)
O5 C12 N2 O3 21.81(13)
O6 C12 N2 O3 -160.71(7)
O5 C12 N2 C11 153.12(10)
O6 C12 N2 C11 -29.41(12)
C10 C11 N2 C12 174.79(8)
C10 C11 N2 O3 -53.74(9)
O2 C3 O1 C2 1.20(15)
C4 C3 O1 C2 -176.34(8)
C1 C2 O1 C3 -165.57(8)
C12 N2 O3 C4 -143.06(8)
C11 N2 O3 C4 79.33(9)
C3 C4 O3 N2 -174.47(7)
C9 C4 O3 N2 -56.39(9)
C5 C4 O3 N2 67.51(9)
C8 C9 O4 C10 -110.67(9)
C4 C9 O4 C10 109.18(9)
C11 C10 O4 C9 -111.27(9)
O5 C12 O6 C13 1.18(15)
N2 C12 O6 C13 -176.19(8)
C14 C13 O6 C12 59.80(12)
C16 C13 O6 C12 178.19(9)
C15 C13 O6 C12 -64.31(12)
